data_7100528
loop_
_publ_author_name
'Srinivasan Natarajan'
'Giridhar Madras'
'Partha Mahata'
'Gopinathan Sankar'

_publ_section_title
;
A Porous Sheet 4f-3d Mixed-Metal Pyridine
Dicarboxylate: Synthesis, Structure, Photophysical Properties and its
Transformation to a Perovskite Oxide
;
_journal_name_full 'Chemical Communications'
_journal_paper_doi 10.1039/b509588c
_journal_year 2005
_chemical_formula_sum 'C21 H15 Co Gd N3 O15'
_chemical_formula_weight 765.168
_space_group_IT_number 143
_symmetry_cell_setting trigonal
_symmetry_space_group_name_Hall 'P 3'
_symmetry_space_group_name_H-M 'P 3'
_cell_angle_alpha 90.00
_cell_angle_beta 90.00
_cell_angle_gamma 120.00
_cell_formula_units_Z 1
_cell_length_a 13.1879(2)
_cell_length_b 13.1879(2)
_cell_length_c 5.92910(10)
_cell_measurement_temperature 293(2)
_cell_volume 893.04(2)
_diffrn_ambient_temperature 293(2)
_exptl_crystal_density_diffrn 1.401
_cod_depositor_comments
;
The following automatic conversions were performed:
'_symmetry_cell_setting' value 'Trigonal' changed to 'trigonal' according
to '/home/saulius/struct/CIF-dictionaries/cif_core.dic' dictionary named
'cif_core.dic' version 2.4.1 from 2010-06-29.

Automatic conversion script
Id: cif_fix_enum 1527 2010-12-29 10:47:43Z saulius 
;
_cod_original_formula_sum 'C21 H15 Co1 Gd1 N3 O15'
_cod_database_code 7100528

loop_
_symmetry_equiv_pos_as_xyz
'x, y, z'
'-y, x-y, z'
'-x+y, -x, z'

loop_
_atom_site_label
_atom_site_type_symbol
_atom_site_fract_x
_atom_site_fract_y
_atom_site_fract_z
_atom_site_U_iso_or_equiv
_atom_site_adp_type
_atom_site_occupancy
_atom_site_symmetry_multiplicity
_atom_site_calc_flag
_atom_site_refinement_flags
_atom_site_disorder_assembly
_atom_site_disorder_group
Gd1 Gd 0.6667 0.3333 0.2049 0.0297(2) Uani 1 3 d S . .
Co1 Co 0.0000 0.0000 -0.0018(3) 0.0288(5) Uani 1 3 d S . .
O1 O 0.8045(7) 0.4725(7) 0.4691(13) 0.053(2) Uani 1 1 d . . .
O2 O 0.5172(6) 0.2857(6) -0.0854(11) 0.0436(16) Uani 1 1 d . . .
O3 O 0.4845(6) 0.1405(6) 0.1419(11) 0.0432(16) Uani 1 1 d . . .
O4 O 0.1134(5) 0.1187(5) 0.1832(10) 0.0355(14) Uani 1 1 d . . .
O5 O 0.3049(6) 0.2182(7) 0.2519(13) 0.055(2) Uani 1 1 d . . .
N1 N 0.1327(6) 0.0144(7) -0.1643(12) 0.0316(17) Uani 1 1 d . . .
C1 C 0.2347(8) 0.0857(7) -0.0627(14) 0.0294(19) Uani 1 1 d . . .
C2 C 0.3358(8) 0.0986(8) -0.1380(14) 0.034(2) Uani 1 1 d . . .
C3 C 0.3392(8) 0.0415(9) -0.3332(15) 0.041(2) Uani 1 1 d . . .
H1 H 0.4097 0.0527 -0.3903 0.049 Uiso 1 1 calc R . .
C4 C 0.2365(9) -0.0307(9) -0.4371(18) 0.046(3) Uani 1 1 d . . .
H2 H 0.2353 -0.0713 -0.5662 0.055 Uiso 1 1 calc R . .
C5 C 0.1324(9) -0.0438(8) -0.3493(16) 0.038(2) Uani 1 1 d . . .
H3 H 0.0618 -0.0938 -0.4203 0.046 Uiso 1 1 calc R . .
C6 C 0.2205(8) 0.1481(8) 0.1441(16) 0.033(2) Uani 1 1 d . . .
C7 C 0.4537(9) 0.1812(9) -0.0149(17) 0.039(2) Uani 1 1 d . . .

loop_
_atom_site_aniso_label
_atom_site_aniso_U_11
_atom_site_aniso_U_22
_atom_site_aniso_U_33
_atom_site_aniso_U_23
_atom_site_aniso_U_13
_atom_site_aniso_U_12
Gd1 0.0327(3) 0.0327(3) 0.0235(3) 0.000 0.000 0.01636(14)
Co1 0.0310(7) 0.0310(7) 0.0243(11) 0.000 0.000 0.0155(4)
O1 0.050(5) 0.052(5) 0.044(5) -0.022(4) -0.006(4) 0.015(4)
O2 0.041(4) 0.036(4) 0.041(4) 0.000(3) -0.011(3) 0.010(3)
O3 0.038(4) 0.040(4) 0.038(4) 0.009(3) -0.007(3) 0.010(3)
O4 0.035(4) 0.040(4) 0.029(3) -0.006(3) 0.001(3) 0.017(3)
O5 0.052(5) 0.055(5) 0.055(5) -0.028(4) -0.015(4) 0.025(4)
N1 0.033(4) 0.039(4) 0.025(4) -0.002(3) 0.002(3) 0.019(4)
C1 0.034(5) 0.026(4) 0.025(4) -0.004(4) -0.004(4) 0.013(4)
C2 0.037(5) 0.042(5) 0.029(5) -0.005(4) -0.010(4) 0.025(4)
C3 0.036(5) 0.057(6) 0.033(5) -0.011(4) -0.007(4) 0.025(5)
C4 0.054(7) 0.053(6) 0.039(6) -0.003(5) 0.008(5) 0.033(6)
C5 0.043(6) 0.042(6) 0.030(5) -0.002(4) -0.007(4) 0.020(5)
C6 0.032(5) 0.022(5) 0.040(6) 0.005(4) 0.003(4) 0.009(4)
C7 0.030(6) 0.043(6) 0.039(6) -0.008(5) -0.003(5) 0.013(5)

loop_
_geom_bond_atom_site_label_1
_geom_bond_atom_site_label_2
_geom_bond_distance
_geom_bond_site_symmetry_2
_geom_bond_publ_flag
Gd1 O1 2.406(7) 3_665 ?
Gd1 O1 2.406(7) . ?
Gd1 O1 2.406(7) 2_655 ?
Gd1 O2 2.450(6) 2_655 ?
Gd1 O2 2.450(6) . ?
Gd1 O2 2.450(6) 3_665 ?
Gd1 O3 2.504(6) 2_655 ?
Gd1 O3 2.504(6) . ?
Gd1 O3 2.504(6) 3_665 ?
Gd1 C7 2.824(10) 2_655 ?
Gd1 C7 2.824(10) . ?
Gd1 C7 2.824(10) 3_665 ?
Co1 O4 1.884(6) . ?
Co1 O4 1.884(6) 2 ?
Co1 O4 1.884(6) 3 ?
Co1 N1 1.923(7) 2 ?
Co1 N1 1.923(7) 3 ?
Co1 N1 1.923(7) . ?
O2 C7 1.273(12) . ?
O3 C7 1.239(12) . ?
O4 C6 1.284(11) . ?
O5 C6 1.214(12) . ?
N1 C1 1.338(11) . ?
N1 C5 1.338(12) . ?
C1 C2 1.334(13) . ?
C1 C6 1.540(12) . ?
C2 C3 1.394(13) . ?
C2 C7 1.564(13) . ?
C3 C4 1.353(14) . ?
C3 H1 0.9300 . ?
C4 C5 1.396(15) . ?
C4 H2 0.9300 . ?
C5 H3 0.9300 . ?
